data_7044455
loop_
_publ_author_name
'Rosca, Sorin-Claudiu'
'Dorcet, Vincent'
'Roisnel, Thierry'
'Carpentier, Jean-Francois'
'Sarazin, Yann'

_publ_section_title
;
 Tethered cationic alkaline earth - olefin complexes
;
_journal_name_full 'Dalton Trans.'
_journal_paper_doi 10.1039/C7DT03300A
_journal_year 2017
_chemical_compound_source 'synthesis as described'
_chemical_formula_moiety 'C30 H60 F12 N4 O4 Si4 Sr2'
_chemical_formula_sum 'C30 H60 F12 N4 O4 Si4 Sr2'
_chemical_formula_weight 1056.42
_chemical_name_systematic
;
 ?
;
_space_group_crystal_system monoclinic
_space_group_IT_number 14
_space_group_name_Hall '-P 2yn'
_space_group_name_H-M_alt 'P 1 21/n 1'
_symmetry_space_group_name_Hall '-P 2yn'
_symmetry_space_group_name_H-M 'P 1 21/n 1'
_atom_sites_solution_hydrogens mixed
_audit_update_record
;
2017-08-25 deposited with the CCDC.
2017-10-09 downloaded from the CCDC.
;
_cell_angle_alpha 90
_cell_angle_beta 102.799(2)
_cell_angle_gamma 90
_cell_formula_units_Z 2
_cell_length_a 10.5669(6)
_cell_length_b 17.1007(9)
_cell_length_c 13.9454(8)
_cell_measurement_reflns_used 6871
_cell_measurement_temperature 150(2)
_cell_measurement_theta_max 27.40
_cell_measurement_theta_min 2.20
_cell_measurement_wavelength 0.71073
_cell_volume 2457.3(2)
_computing_cell_refinement 'APEX3 (Bruker, 2015); SAINT (Bruker, 2014)'
_computing_data_collection 'SAINT (Bruker, 2014)'
_computing_data_reduction 'SAINT (Bruker, 2014)'
_computing_molecular_graphics 'SXGRAPH (Farrugia, 1999), Mercury (CSD, 2016)'
_computing_publication_material 'CRYSCALC (T. Roisnel, local program, 2017)'
_computing_structure_refinement 'SHELXL-2016/6 (Sheldrick, 2016)'
_computing_structure_solution 'SHELXT (Sheldrick, 2015)'
_diffrn_ambient_temperature 150(2)
_diffrn_detector '(CMOS) PHOTON 100'
_diffrn_measured_fraction_theta_full 0.998
_diffrn_measured_fraction_theta_max 0.999
_diffrn_measurement_device_type 'D8 VENTURE Bruker AXS'
_diffrn_measurement_method 'rotation images'
_diffrn_radiation_monochromator 'multilayer monochromator'
_diffrn_radiation_probe x-ray
_diffrn_radiation_source 'Incoatec microfocus sealed tube'
_diffrn_radiation_type MoK\a
_diffrn_radiation_wavelength 0.71073
_diffrn_reflns_av_R_equivalents 0.1001
_diffrn_reflns_av_unetI/netI 0.0726
_diffrn_reflns_limit_h_max 13
_diffrn_reflns_limit_h_min -13
_diffrn_reflns_limit_k_max 22
_diffrn_reflns_limit_k_min -19
_diffrn_reflns_limit_l_max 18
_diffrn_reflns_limit_l_min -18
_diffrn_reflns_number 25392
_diffrn_reflns_theta_full 25.242
_diffrn_reflns_theta_max 27.481
_diffrn_reflns_theta_min 2.980
_exptl_absorpt_coefficient_mu 2.348
_exptl_absorpt_correction_T_max 0.810
_exptl_absorpt_correction_T_min 0.564
_exptl_absorpt_correction_type multi-scan
_exptl_absorpt_process_details
;
  [Sheldrick, G.M. (2014). SADABS Bruker AXS Inc., Madison, Wisconsin, USA]
;
_exptl_crystal_colour colourless
_exptl_crystal_density_diffrn 1.428
_exptl_crystal_description prism
_exptl_crystal_F_000 1080
_exptl_crystal_size_max 0.420
_exptl_crystal_size_mid 0.260
_exptl_crystal_size_min 0.090
_refine_diff_density_max 0.610
_refine_diff_density_min -1.018
_refine_diff_density_rms 0.086
_refine_ls_extinction_method none
_refine_ls_goodness_of_fit_ref 1.015
_refine_ls_hydrogen_treatment mixed
_refine_ls_matrix_type full
_refine_ls_number_parameters 277
_refine_ls_number_reflns 5625
_refine_ls_number_restraints 0
_refine_ls_restrained_S_all 1.015
_refine_ls_R_factor_all 0.0820
_refine_ls_R_factor_gt 0.0432
_refine_ls_shift/su_max 0.001
_refine_ls_shift/su_mean 0.000
_refine_ls_structure_factor_coef Fsqd
_refine_ls_weighting_details 'w=1/[\s^2^(Fo^2^)+(0.0432P)^2^+1.2992P] where P=(Fo^2^+2Fc^2^)/3'
_refine_ls_weighting_scheme calc
_refine_ls_wR_factor_gt 0.0929
_refine_ls_wR_factor_ref 0.1093
_reflns_Friedel_coverage 0.000
_reflns_number_gt 3892
_reflns_number_total 5625
_reflns_threshold_expression >2sigma(I)
_cod_data_source_file c7dt03300a2.cif
_cod_data_source_block SR690
_cod_database_code 7044455

loop_
_space_group_symop_operation_xyz
'x, y, z'
'-x+1/2, y+1/2, -z+1/2'
'-x, -y, -z'
'x-1/2, -y-1/2, z-1/2'

loop_
_atom_site_label
_atom_site_type_symbol
_atom_site_fract_x
_atom_site_fract_y
_atom_site_fract_z
_atom_site_U_iso_or_equiv
_atom_site_adp_type
_atom_site_occupancy
_atom_site_site_symmetry_order
_atom_site_calc_flag
_atom_site_refinement_flags_posn
_atom_site_refinement_flags_adp
_atom_site_refinement_flags_occupancy
_atom_site_disorder_assembly
_atom_site_disorder_group
Sr1 Sr 0.51743(3) 0.48335(2) 0.64180(2) 0.02563(10) Uani 1 1 d . . . . .
N1 N 0.4234(3) 0.3892(2) 0.7387(2) 0.0434(8) Uani 1 1 d . . . . .
O1 O 0.36975(19) 0.53109(13) 0.49419(16) 0.0263(5) Uani 1 1 d . . . . .
C1 C 0.2587(3) 0.5749(2) 0.4773(2) 0.0303(8) Uani 1 1 d . . . . .
C2 C 0.1924(3) 0.5643(3) 0.5633(3) 0.0395(9) Uani 1 1 d . . . . .
C3 C 0.2996(4) 0.6604(2) 0.4713(3) 0.0432(10) Uani 1 1 d . . . . .
C4 C 0.1582(3) 0.5537(3) 0.3805(3) 0.0446(10) Uani 1 1 d . . . . .
H4A H 0.085692 0.524044 0.397406 0.054 Uiso 1 1 calc R U . . .
H4B H 0.122126 0.602522 0.347152 0.054 Uiso 1 1 calc R U . . .
N5 N 0.2153(3) 0.5071(2) 0.3126(2) 0.0392(8) Uani 1 1 d . . . . .
C6 C 0.2004(4) 0.4237(3) 0.3348(4) 0.0573(12) Uani 1 1 d . . . . .
H6A H 0.106707 0.411756 0.324944 0.069 Uiso 1 1 calc R U . . .
H6B H 0.240713 0.414392 0.405014 0.069 Uiso 1 1 calc R U . . .
C7 C 0.2596(4) 0.3684(3) 0.2733(4) 0.0607(13) Uani 1 1 d . . . . .
H7A H 0.255035 0.314199 0.297337 0.073 Uiso 1 1 calc R U . . .
H7B H 0.210647 0.370652 0.204077 0.073 Uiso 1 1 calc R U . . .
O8 O 0.3909(2) 0.38930(15) 0.27898(19) 0.0404(6) Uani 1 1 d . . . . .
C9 C 0.4504(5) 0.3381(3) 0.2215(4) 0.0628(14) Uani 1 1 d . . . . .
H9A H 0.452671 0.284959 0.248172 0.094 Uiso 1 1 calc R U . . .
H9B H 0.539072 0.355820 0.223396 0.094 Uiso 1 1 calc R U . . .
H9C H 0.400276 0.338236 0.153341 0.094 Uiso 1 1 calc R U . . .
C10A C 0.1433(6) 0.5199(4) 0.2128(5) 0.0465(16) Uani 0.727(6) 1 d . . P A 1
H10A H 0.049431 0.513213 0.209707 0.056 Uiso 0.727(6) 1 calc R U P A 1
H10B H 0.169498 0.480545 0.168857 0.056 Uiso 0.727(6) 1 calc R U P A 1
C11A C 0.1676(6) 0.6012(4) 0.1775(4) 0.0571(16) Uani 0.727(6) 1 d . . P A 1
H11A H 0.126997 0.640389 0.213468 0.069 Uiso 0.727(6) 1 calc R U P A 1
H11B H 0.262135 0.611431 0.191753 0.069 Uiso 0.727(6) 1 calc R U P A 1
C12A C 0.1132(8) 0.6092(6) 0.0701(6) 0.088(3) Uani 0.727(6) 1 d . . P A 1
H12A H 0.167891 0.591752 0.028808 0.106 Uiso 0.727(6) 1 calc R U P A 1
C13A C -0.0042(10) 0.6381(7) 0.0227(8) 0.090(3) Uani 0.727(6) 1 d . . P A 1
H13A H -0.063756 0.656641 0.059466 0.108 Uiso 0.727(6) 1 calc R U P A 1
H13B H -0.026403 0.639784 -0.047105 0.108 Uiso 0.727(6) 1 calc R U P A 1
C10B C 0.1920(17) 0.5453(14) 0.2001(14) 0.0465(16) Uani 0.273(6) 1 d . . P A 2
H10C H 0.221313 0.600456 0.204967 0.056 Uiso 0.273(6) 1 calc R U P A 2
H10D H 0.244795 0.516316 0.161554 0.056 Uiso 0.273(6) 1 calc R U P A 2
C11B C 0.0503(16) 0.5419(11) 0.1473(11) 0.0571(16) Uani 0.273(6) 1 d . . P A 2
H11C H 0.019976 0.486940 0.143206 0.069 Uiso 0.273(6) 1 calc R U P A 2
H11D H -0.002715 0.572141 0.184460 0.069 Uiso 0.273(6) 1 calc R U P A 2
C12B C 0.034(2) 0.5749(19) 0.0461(17) 0.088(3) Uani 0.273(6) 1 d . . P A 2
H12B H 0.017321 0.542773 -0.010873 0.106 Uiso 0.273(6) 1 calc R U P A 2
C13B C 0.046(3) 0.661(2) 0.040(3) 0.090(3) Uani 0.273(6) 1 d . . P A 2
H13C H 0.063304 0.691604 0.098446 0.108 Uiso 0.273(6) 1 calc R U P A 2
H13D H 0.037121 0.685741 -0.022122 0.108 Uiso 0.273(6) 1 calc R U P A 2
C14 C 0.3033(7) 0.4539(5) 0.8983(5) 0.109(2) Uani 1 1 d . . . . .
H14A H 0.256624 0.492555 0.851678 0.164 Uiso 1 1 calc R U . . .
H14B H 0.330819 0.478072 0.963370 0.164 Uiso 1 1 calc R U . . .
H14C H 0.246019 0.409573 0.902367 0.164 Uiso 1 1 calc R U . . .
C15 C 0.5354(6) 0.3470(4) 0.9489(4) 0.098(2) Uani 1 1 d . . . . .
H15A H 0.473560 0.307340 0.960539 0.146 Uiso 1 1 calc R U . . .
H15B H 0.571882 0.374439 1.010524 0.146 Uiso 1 1 calc R U . . .
H15C H 0.605463 0.321660 0.924701 0.146 Uiso 1 1 calc R U . . .
C16 C 0.1637(4) 0.3150(3) 0.6835(5) 0.0773(17) Uani 1 1 d . . . . .
H16A H 0.157096 0.293147 0.747185 0.116 Uiso 1 1 calc R U . . .
H16B H 0.114218 0.282395 0.630481 0.116 Uiso 1 1 calc R U . . .
H16C H 0.128513 0.368260 0.677277 0.116 Uiso 1 1 calc R U . . .
C17 C 0.4010(5) 0.2172(3) 0.7061(4) 0.0678(14) Uani 1 1 d . . . . .
H17A H 0.490079 0.214190 0.696768 0.102 Uiso 1 1 calc R U . . .
H17B H 0.346601 0.179244 0.663023 0.102 Uiso 1 1 calc R U . . .
H17C H 0.400375 0.205499 0.774782 0.102 Uiso 1 1 calc R U . . .
Si1 Si 0.45014(14) 0.41867(9) 0.85530(10) 0.0611(4) Uani 1 1 d . . . . .
Si2 Si 0.33626(11) 0.31739(7) 0.67525(9) 0.0445(3) Uani 1 1 d . . . . .
F1 F 0.2751(2) 0.57756(16) 0.65002(16) 0.0531(6) Uani 1 1 d . . . . .
F2 F 0.1516(2) 0.49068(15) 0.5673(2) 0.0550(6) Uani 1 1 d . . . . .
F3 F 0.0899(2) 0.61049(16) 0.55924(18) 0.0575(7) Uani 1 1 d . . . . .
F4 F 0.3830(3) 0.68417(14) 0.55202(19) 0.0614(7) Uani 1 1 d . . . . .
F5 F 0.2012(3) 0.71166(15) 0.4549(2) 0.0685(8) Uani 1 1 d . . . . .
F6 F 0.3596(2) 0.66792(15) 0.39653(18) 0.0568(7) Uani 1 1 d . . . . .
H1 H 0.531(4) 0.485(2) 0.865(3) 0.050 Uiso 1 1 d . . . . .
H2 H 0.316(4) 0.323(2) 0.558(3) 0.050 Uiso 1 1 d . . . . .

loop_
_atom_site_aniso_label
_atom_site_aniso_U_11
_atom_site_aniso_U_22
_atom_site_aniso_U_33
_atom_site_aniso_U_23
_atom_site_aniso_U_13
_atom_site_aniso_U_12
Sr1 0.02237(15) 0.02910(16) 0.02625(15) 0.00092(14) 0.00716(10) -0.00246(14)
N1 0.0439(18) 0.044(2) 0.0469(19) 0.0085(16) 0.0196(15) -0.0054(15)
O1 0.0175(10) 0.0306(14) 0.0311(12) 0.0010(10) 0.0058(9) 0.0038(9)
C1 0.0218(16) 0.035(2) 0.0349(18) -0.0018(15) 0.0071(14) 0.0056(14)
C2 0.0225(17) 0.054(3) 0.042(2) -0.0021(19) 0.0078(15) 0.0058(17)
C3 0.043(2) 0.037(2) 0.048(2) 0.0061(18) 0.0073(18) 0.0117(18)
C4 0.0267(18) 0.061(3) 0.044(2) -0.013(2) 0.0029(16) 0.0107(18)
N5 0.0255(14) 0.053(2) 0.0362(16) -0.0087(15) -0.0003(12) 0.0057(14)
C6 0.036(2) 0.057(3) 0.081(3) -0.017(3) 0.017(2) -0.018(2)
C7 0.043(2) 0.048(3) 0.089(4) -0.024(3) 0.011(2) -0.013(2)
O8 0.0338(13) 0.0385(15) 0.0475(15) -0.0164(12) 0.0061(11) -0.0003(11)
C9 0.060(3) 0.055(3) 0.075(3) -0.035(3) 0.017(2) 0.002(2)
C10A 0.034(4) 0.067(5) 0.035(3) -0.004(3) 0.000(3) 0.003(3)
C11A 0.058(4) 0.068(4) 0.042(3) 0.008(3) 0.001(3) 0.009(3)
C12A 0.066(5) 0.141(9) 0.058(4) 0.039(5) 0.013(4) 0.027(5)
C13A 0.081(8) 0.103(9) 0.077(6) 0.030(6) -0.003(6) -0.010(5)
C10B 0.034(4) 0.067(5) 0.035(3) -0.004(3) 0.000(3) 0.003(3)
C11B 0.058(4) 0.068(4) 0.042(3) 0.008(3) 0.001(3) 0.009(3)
C12B 0.066(5) 0.141(9) 0.058(4) 0.039(5) 0.013(4) 0.027(5)
C13B 0.081(8) 0.103(9) 0.077(6) 0.030(6) -0.003(6) -0.010(5)
C14 0.104(5) 0.143(7) 0.097(5) -0.038(5) 0.057(4) -0.013(5)
C15 0.115(5) 0.124(6) 0.051(3) 0.024(3) 0.013(3) -0.029(4)
C16 0.044(3) 0.065(3) 0.127(5) 0.018(3) 0.027(3) -0.010(2)
C17 0.075(3) 0.051(3) 0.080(4) 0.014(3) 0.023(3) 0.013(3)
Si1 0.0702(9) 0.0696(9) 0.0519(7) 0.0016(7) 0.0316(7) -0.0209(7)
Si2 0.0406(6) 0.0392(6) 0.0554(7) 0.0139(5) 0.0144(5) 0.0000(5)
F1 0.0412(12) 0.0825(19) 0.0375(12) -0.0052(12) 0.0130(10) 0.0038(12)
F2 0.0390(13) 0.0571(16) 0.0747(17) 0.0070(13) 0.0248(12) -0.0052(11)
F3 0.0382(13) 0.0750(19) 0.0641(16) -0.0075(13) 0.0219(11) 0.0230(12)
F4 0.0735(18) 0.0391(14) 0.0655(17) -0.0094(12) 0.0023(13) -0.0104(12)
F5 0.0737(18) 0.0444(15) 0.089(2) 0.0146(14) 0.0209(15) 0.0318(14)
F6 0.0582(15) 0.0538(16) 0.0620(16) 0.0222(12) 0.0208(12) 0.0016(12)

loop_
_atom_type_symbol
_atom_type_description
_atom_type_scat_dispersion_real
_atom_type_scat_dispersion_imag
_atom_type_scat_source
C C 0.0033 0.0016 'International Tables Vol C Tables 4.2.6.8 and 6.1.1.4'
H H 0.0000 0.0000 'International Tables Vol C Tables 4.2.6.8 and 6.1.1.4'
Si Si 0.0817 0.0704 'International Tables Vol C Tables 4.2.6.8 and 6.1.1.4'
N N 0.0061 0.0033 'International Tables Vol C Tables 4.2.6.8 and 6.1.1.4'
O O 0.0106 0.0060 'International Tables Vol C Tables 4.2.6.8 and 6.1.1.4'
Sr Sr -1.5307 3.2498 'International Tables Vol C Tables 4.2.6.8 and 6.1.1.4'
F F 0.0171 0.0103 'International Tables Vol C Tables 4.2.6.8 and 6.1.1.4'

loop_
_geom_angle_atom_site_label_1
_geom_angle_atom_site_label_2
_geom_angle_atom_site_label_3
_geom_angle
_geom_angle_site_symmetry_1
_geom_angle_site_symmetry_3
O1 Sr1 N1 115.14(9) . .
O1 Sr1 O1 73.23(8) . 3_666
N1 Sr1 O1 133.04(10) . 3_666
O1 Sr1 O8 101.08(8) . 3_666
N1 Sr1 O8 119.15(10) . 3_666
O1 Sr1 O8 102.58(8) 3_666 3_666
O1 Sr1 N5 127.39(9) . 3_666
N1 Sr1 N5 115.57(10) . 3_666
O1 Sr1 N5 62.52(8) 3_666 3_666
O8 Sr1 N5 64.89(9) 3_666 3_666
O1 Sr1 F6 111.17(7) . 3_666
N1 Sr1 F6 77.03(9) . 3_666
O1 Sr1 F6 58.24(7) 3_666 3_666
O8 Sr1 F6 132.88(7) 3_666 3_666
N5 Sr1 F6 68.29(8) 3_666 3_666
O1 Sr1 F1 57.84(7) . .
N1 Sr1 F1 83.11(9) . .
O1 Sr1 F1 129.42(6) 3_666 .
O8 Sr1 F1 76.87(7) 3_666 .
N5 Sr1 F1 141.75(8) 3_666 .
F6 Sr1 F1 149.78(7) 3_666 .
O1 Sr1 C1 94.12(8) . 3_666
N1 Sr1 C1 119.86(10) . 3_666
O1 Sr1 C1 21.34(7) 3_666 3_666
O8 Sr1 C1 103.25(8) 3_666 3_666
N5 Sr1 C1 47.83(9) 3_666 3_666
F6 Sr1 C1 42.98(8) 3_666 3_666
F1 Sr1 C1 150.73(7) . 3_666
O1 Sr1 C6 108.38(11) . 3_666
N1 Sr1 C6 136.35(12) . 3_666
O1 Sr1 C6 63.14(10) 3_666 3_666
O8 Sr1 C6 45.57(10) 3_666 3_666
N5 Sr1 C6 25.91(11) 3_666 3_666
F6 Sr1 C6 90.88(9) 3_666 3_666
F1 Sr1 C6 119.03(10) . 3_666
C1 Sr1 C6 58.14(10) 3_666 3_666
O1 Sr1 C10B 156.4(4) . 3_666
N1 Sr1 C10B 88.1(4) . 3_666
O1 Sr1 C10B 87.9(3) 3_666 3_666
O8 Sr1 C10B 68.8(4) 3_666 3_666
N5 Sr1 C10B 29.1(3) 3_666 3_666
F6 Sr1 C10B 68.0(4) 3_666 3_666
F1 Sr1 C10B 134.3(4) . 3_666
C1 Sr1 C10B 68.9(4) 3_666 3_666
C6 Sr1 C10B 49.0(4) 3_666 3_666
O1 Sr1 Si1 129.17(6) . .
N1 Sr1 Si1 27.52(8) . .
O1 Sr1 Si1 150.75(6) 3_666 .
O8 Sr1 Si1 91.82(7) 3_666 .
N5 Sr1 Si1 102.69(7) 3_666 .
F6 Sr1 Si1 93.35(5) 3_666 .
F1 Sr1 Si1 78.37(5) . .
C1 Sr1 Si1 130.51(7) 3_666 .
C6 Sr1 Si1 115.24(9) 3_666 .
C10B Sr1 Si1 73.7(3) 3_666 .
O1 Sr1 Si2 96.73(5) . .
N1 Sr1 Si2 25.27(8) . .
O1 Sr1 Si2 113.07(6) 3_666 .
O8 Sr1 Si2 143.45(7) 3_666 .
N5 Sr1 Si2 125.29(7) 3_666 .
F6 Sr1 Si2 66.21(5) 3_666 .
F1 Sr1 Si2 86.27(5) . .
C1 Sr1 Si2 107.02(7) 3_666 .
C6 Sr1 Si2 151.07(9) 3_666 .
C10B Sr1 Si2 103.8(4) 3_666 .
Si1 Sr1 Si2 52.71(3) . .
Si2 N1 Si1 134.1(2) . .
Si2 N1 Sr1 115.83(16) . .
Si1 N1 Sr1 109.71(16) . .
C1 O1 Sr1 134.0(2) . .
C1 O1 Sr1 117.68(19) . 3_666
Sr1 O1 Sr1 106.76(8) . 3_666
O1 C1 C2 108.9(3) . .
O1 C1 C3 106.9(3) . .
C2 C1 C3 109.9(3) . .
O1 C1 C4 114.4(3) . .
C2 C1 C4 108.0(3) . .
C3 C1 C4 108.7(3) . .
O1 C1 Sr1 40.98(14) . 3_666
C2 C1 Sr1 148.8(2) . 3_666
C3 C1 Sr1 91.0(2) . 3_666
C4 C1 Sr1 85.50(19) . 3_666
F3 C2 F2 107.1(3) . .
F3 C2 F1 107.4(3) . .
F2 C2 F1 105.8(3) . .
F3 C2 C1 113.9(3) . .
F2 C2 C1 110.7(3) . .
F1 C2 C1 111.5(3) . .
F4 C3 F5 106.7(3) . .
F4 C3 F6 106.8(3) . .
F5 C3 F6 106.7(3) . .
F4 C3 C1 112.8(3) . .
F5 C3 C1 114.6(3) . .
F6 C3 C1 108.8(3) . .
N5 C4 C1 112.7(3) . .
N5 C4 H4A 109.1 . .
C1 C4 H4A 109.1 . .
N5 C4 H4B 109.1 . .
C1 C4 H4B 109.1 . .
H4A C4 H4B 107.8 . .
C10A N5 C4 109.5(4) . .
C10A N5 C6 106.9(4) . .
C4 N5 C6 108.2(3) . .
C4 N5 C10B 113.4(8) . .
C6 N5 C10B 125.2(8) . .
C10A N5 Sr1 120.4(3) . 3_666
C4 N5 Sr1 111.5(2) . 3_666
C6 N5 Sr1 99.3(2) . 3_666
N5 C6 C7 114.3(4) . .
N5 C6 Sr1 54.83(17) . 3_666
C7 C6 Sr1 83.1(2) . 3_666
N5 C6 H6A 108.7 . .
C7 C6 H6A 108.7 . .
Sr1 C6 H6A 163.3 3_666 .
N5 C6 H6B 108.7 . .
C7 C6 H6B 108.7 . .
Sr1 C6 H6B 78.5 3_666 .
H6A C6 H6B 107.6 . .
O8 C7 C6 109.6(3) . .
O8 C7 H7A 109.8 . .
C6 C7 H7A 109.8 . .
O8 C7 H7B 109.8 . .
C6 C7 H7B 109.8 . .
H7A C7 H7B 108.2 . .
C7 O8 C9 111.2(3) . .
C7 O8 Sr1 121.1(2) . 3_666
C9 O8 Sr1 126.8(2) . 3_666
O8 C9 H9A 109.5 . .
O8 C9 H9B 109.5 . .
H9A C9 H9B 109.5 . .
O8 C9 H9C 109.5 . .
H9A C9 H9C 109.5 . .
H9B C9 H9C 109.5 . .
N5 C10A C11A 111.1(5) . .
N5 C10A H10A 109.4 . .
C11A C10A H10A 109.4 . .
N5 C10A H10B 109.4 . .
C11A C10A H10B 109.4 . .
H10A C10A H10B 108.0 . .
C12A C11A C10A 110.9(6) . .
C12A C11A H11A 109.5 . .
C10A C11A H11A 109.5 . .
C12A C11A H11B 109.5 . .
C10A C11A H11B 109.5 . .
H11A C11A H11B 108.1 . .
C13A C12A C11A 129.0(9) . .
C13A C12A H12A 115.5 . .
C11A C12A H12A 115.5 . .
C12A C13A H13A 120.0 . .
C12A C13A H13B 120.0 . .
H13A C13A H13B 120.0 . .
C11B C10B N5 111.5(14) . .
N5 C10B Sr1 53.7(5) . 3_666
C11B C10B H10C 109.3 . .
N5 C10B H10C 109.3 . .
Sr1 C10B H10C 82.5 3_666 .
C11B C10B H10D 109.3 . .
N5 C10B H10D 109.3 . .
Sr1 C10B H10D 75.1 3_666 .
H10C C10B H10D 108.0 . .
C12B C11B C10B 109.7(17) . .
C12B C11B H11C 109.7 . .
C10B C11B H11C 109.7 . .
C12B C11B H11D 109.7 . .
C10B C11B H11D 109.7 . .
H11C C11B H11D 108.2 . .
C13B C12B C11B 116(3) . .
C13B C12B H12B 122.1 . .
C11B C12B H12B 122.1 . .
C12B C13B H13C 120.0 . .
C12B C13B H13D 120.0 . .
H13C C13B H13D 120.0 . .
Si1 C14 H14A 109.5 . .
Si1 C14 H14B 109.5 . .
H14A C14 H14B 109.5 . .
Si1 C14 H14C 109.5 . .
H14A C14 H14C 109.5 . .
H14B C14 H14C 109.5 . .
Si1 C15 H15A 109.5 . .
Si1 C15 H15B 109.5 . .
H15A C15 H15B 109.5 . .
Si1 C15 H15C 109.5 . .
H15A C15 H15C 109.5 . .
H15B C15 H15C 109.5 . .
Si2 C16 H16A 109.5 . .
Si2 C16 H16B 109.5 . .
H16A C16 H16B 109.5 . .
Si2 C16 H16C 109.5 . .
H16A C16 H16C 109.5 . .
H16B C16 H16C 109.5 . .
Si2 C17 H17A 109.5 . .
Si2 C17 H17B 109.5 . .
H17A C17 H17B 109.5 . .
Si2 C17 H17C 109.5 . .
H17A C17 H17C 109.5 . .
H17B C17 H17C 109.5 . .
N1 Si1 C15 115.7(3) . .
N1 Si1 C14 115.8(3) . .
C15 Si1 C14 106.9(3) . .
N1 Si1 Sr1 42.78(11) . .
C15 Si1 Sr1 131.6(2) . .
C14 Si1 Sr1 121.5(3) . .
N1 Si1 H1 107.8(16) . .
C15 Si1 H1 105.9(16) . .
C14 Si1 H1 103.6(17) . .
Sr1 Si1 H1 65.3(16) . .
N1 Si2 C16 114.8(2) . .
N1 Si2 C17 115.1(2) . .
C16 Si2 C17 106.4(2) . .
N1 Si2 Sr1 38.90(11) . .
C16 Si2 Sr1 126.79(18) . .
C17 Si2 Sr1 126.29(17) . .
N1 Si2 H2 115.2(14) . .
C16 Si2 H2 99.0(14) . .
C17 Si2 H2 104.7(14) . .
Sr1 Si2 H2 76.4(14) . .
C2 F1 Sr1 105.1(2) . .
C3 F6 Sr1 110.7(2) . 3_666

loop_
_geom_bond_atom_site_label_1
_geom_bond_atom_site_label_2
_geom_bond_distance
_geom_bond_site_symmetry_2
Sr1 O1 2.432(2) .
Sr1 N1 2.450(3) .
Sr1 O1 2.466(2) 3_666
Sr1 O8 2.535(2) 3_666
Sr1 N5 2.759(3) 3_666
Sr1 F6 2.996(3) 3_666
Sr1 F1 3.049(2) .
Sr1 C1 3.330(3) 3_666
Sr1 C6 3.331(4) 3_666
Sr1 C10B 3.396(18) 3_666
Sr1 Si1 3.3958(13) .
Sr1 Si2 3.5117(12) .
N1 Si2 1.666(3) .
N1 Si1 1.666(4) .
O1 C1 1.368(4) .
C1 C2 1.528(5) .
C1 C3 1.531(5) .
C1 C4 1.564(5) .
C2 F3 1.332(4) .
C2 F2 1.336(5) .
C2 F1 1.344(4) .
C3 F4 1.331(4) .
C3 F5 1.341(4) .
C3 F6 1.341(5) .
C4 N5 1.466(5) .
C4 H4A 0.9900 .
C4 H4B 0.9900 .
N5 C10A 1.448(6) .
N5 C6 1.475(6) .
N5 C10B 1.67(2) .
C6 C7 1.504(6) .
C6 H6A 0.9900 .
C6 H6B 0.9900 .
C7 O8 1.417(5) .
C7 H7A 0.9900 .
C7 H7B 0.9900 .
O8 C9 1.424(5) .
C9 H9A 0.9800 .
C9 H9B 0.9800 .
C9 H9C 0.9800 .
C10A C11A 1.515(10) .
C10A H10A 0.9900 .
C10A H10B 0.9900 .
C11A C12A 1.487(9) .
C11A H11A 0.9900 .
C11A H11B 0.9900 .
C12A C13A 1.363(14) .
C12A H12A 0.9500 .
C13A H13A 0.9500 .
C13A H13B 0.9500 .
C10B C11B 1.52(2) .
C10B H10C 0.9900 .
C10B H10D 0.9900 .
C11B C12B 1.49(3) .
C11B H11C 0.9900 .
C11B H11D 0.9900 .
C12B C13B 1.48(5) .
C12B H12B 0.9500 .
C13B H13C 0.9500 .
C13B H13D 0.9500 .
C14 Si1 1.883(6) .
C14 H14A 0.9800 .
C14 H14B 0.9800 .
C14 H14C 0.9800 .
C15 Si1 1.870(6) .
C15 H15A 0.9800 .
C15 H15B 0.9800 .
C15 H15C 0.9800 .
C16 Si2 1.853(5) .
C16 H16A 0.9800 .
C16 H16B 0.9800 .
C16 H16C 0.9800 .
C17 Si2 1.859(5) .
C17 H17A 0.9800 .
C17 H17B 0.9800 .
C17 H17C 0.9800 .
Si1 H1 1.41(4) .
Si2 H2 1.60(4) .

loop_
_geom_torsion_atom_site_label_1
_geom_torsion_atom_site_label_2
_geom_torsion_atom_site_label_3
_geom_torsion_atom_site_label_4
_geom_torsion
_geom_torsion_site_symmetry_1
_geom_torsion_site_symmetry_4
Sr1 O1 C1 C2 -26.3(4) . .
Sr1 O1 C1 C2 170.0(2) 3_666 .
Sr1 O1 C1 C3 92.4(3) . .
Sr1 O1 C1 C3 -71.3(3) 3_666 .
Sr1 O1 C1 C4 -147.2(3) . .
Sr1 O1 C1 C4 49.1(4) 3_666 .
Sr1 O1 C1 Sr1 163.7(3) . 3_666
O1 C1 C2 F3 173.7(3) . .
C3 C1 C2 F3 56.9(4) . .
C4 C1 C2 F3 -61.5(4) . .
Sr1 C1 C2 F3 -173.7(3) 3_666 .
O1 C1 C2 F2 -65.6(3) . .
C3 C1 C2 F2 177.6(3) . .
C4 C1 C2 F2 59.2(4) . .
Sr1 C1 C2 F2 -52.9(5) 3_666 .
O1 C1 C2 F1 51.9(4) . .
C3 C1 C2 F1 -64.9(4) . .
C4 C1 C2 F1 176.7(3) . .
Sr1 C1 C2 F1 64.6(6) 3_666 .
O1 C1 C3 F4 -57.6(4) . .
C2 C1 C3 F4 60.5(4) . .
C4 C1 C3 F4 178.4(3) . .
Sr1 C1 C3 F4 -96.0(3) 3_666 .
O1 C1 C3 F5 -179.9(3) . .
C2 C1 C3 F5 -61.9(4) . .
C4 C1 C3 F5 56.1(4) . .
Sr1 C1 C3 F5 141.7(3) 3_666 .
O1 C1 C3 F6 60.8(4) . .
C2 C1 C3 F6 178.8(3) . .
C4 C1 C3 F6 -63.2(4) . .
Sr1 C1 C3 F6 22.4(3) 3_666 .
O1 C1 C4 N5 -16.2(5) . .
C2 C1 C4 N5 -137.7(4) . .
C3 C1 C4 N5 103.1(4) . .
Sr1 C1 C4 N5 13.6(3) 3_666 .
C1 C4 N5 C10A -153.4(4) . .
C1 C4 N5 C6 90.4(4) . .
C1 C4 N5 C10B -126.1(8) . .
C1 C4 N5 Sr1 -17.7(4) . 3_666
C10A N5 C6 C7 64.5(5) . .
C4 N5 C6 C7 -177.7(3) . .
C10B N5 C6 C7 44.3(9) . .
Sr1 N5 C6 C7 -61.3(4) 3_666 .
C10A N5 C6 Sr1 125.8(4) . 3_666
C4 N5 C6 Sr1 -116.3(3) . 3_666
C10B N5 C6 Sr1 105.6(9) . 3_666
N5 C6 C7 O8 52.8(5) . .
Sr1 C6 C7 O8 6.5(3) 3_666 .
C6 C7 O8 C9 180.0(4) . .
C6 C7 O8 Sr1 -10.0(5) . 3_666
C4 N5 C10A C11A 71.0(6) . .
C6 N5 C10A C11A -172.1(5) . .
Sr1 N5 C10A C11A -60.2(6) 3_666 .
N5 C10A C11A C12A 169.8(6) . .
C10A C11A C12A C13A 95.1(13) . .
C4 N5 C10B C11B -68.4(16) . .
C6 N5 C10B C11B 67.8(18) . .
Sr1 N5 C10B C11B 174.5(14) 3_666 .
C4 N5 C10B Sr1 117.1(4) . 3_666
C6 N5 C10B Sr1 -106.7(6) . 3_666
N5 C10B C11B C12B -178.7(18) . .
Sr1 C10B C11B C12B -162(5) 3_666 .
C10B C11B C12B C13B -73(3) . .
Si2 N1 Si1 C15 63.4(4) . .
Sr1 N1 Si1 C15 -124.3(2) . .
Si2 N1 Si1 C14 -62.9(4) . .
Sr1 N1 Si1 C14 109.4(3) . .
Si2 N1 Si1 Sr1 -172.3(4) . .
Si1 N1 Si2 C16 53.4(4) . .
Sr1 N1 Si2 C16 -118.6(2) . .
Si1 N1 Si2 C17 -70.6(4) . .
Sr1 N1 Si2 C17 117.4(2) . .
Si1 N1 Si2 Sr1 172.0(4) . .
F3 C2 F1 Sr1 -173.8(2) . .
F2 C2 F1 Sr1 72.1(3) . .
C1 C2 F1 Sr1 -48.4(3) . .
F4 C3 F6 Sr1 95.2(3) . 3_666
F5 C3 F6 Sr1 -151.0(2) . 3_666
C1 C3 F6 Sr1 -26.9(3) . 3_666
